data_4105053
loop_
_publ_author_name
'Charles L. Perrin'
'Jonathan S. Lau'
'Yeong-Joon Kim'
'Phaneendrasai Karri'
'Curtis Moore'
'Arnold L. Rheingold'

_publ_section_title
;
 Asymmetry of the "Strongest" OHO Hydrogen Bond, in the Monoanion of
 (\+-)-\a,\a'-Di-tert-butylsuccinate
;
_journal_name_full 'Journal of the American Chemical Society'
_journal_page_first 13548
_journal_page_last 13554
_journal_paper_doi 10.1021/ja905806h
_journal_volume 131
_journal_year 2009
_chemical_formula_sum 'C12 H22 O4'
_chemical_formula_weight 230.30
_chemical_name_systematic
; 
 ? 
;
_space_group_IT_number 15
_symmetry_cell_setting monoclinic
_symmetry_space_group_name_Hall '-C 2yc'
_symmetry_space_group_name_H-M 'C 1 2/c 1'
_atom_sites_solution_hydrogens geom
_atom_sites_solution_primary direct
_atom_sites_solution_secondary difmap
_audit_creation_method SHELXL-97
_cell_angle_alpha 90.00
_cell_angle_beta 106.706(3)
_cell_angle_gamma 90.00
_cell_formula_units_Z 8
_cell_length_a 35.5649(15)
_cell_length_b 7.5143(3)
_cell_length_c 10.3977(4)
_cell_measurement_reflns_used 4915
_cell_measurement_temperature 120(2)
_cell_measurement_theta_max 63.97
_cell_measurement_theta_min 5.76
_cell_volume 2661.45(19)
_computing_cell_refinement 'Bruker SAINT'
_computing_data_collection 'Bruker APEX2'
_computing_data_reduction 'Bruker SAINT'
_computing_molecular_graphics 'Bruker SHELXTL'
_computing_publication_material 'Bruker SHELXTL'
_computing_structure_refinement 'SHELXL-97 (Sheldrick, 2008)'
_computing_structure_solution 'SHELXS-97 (Sheldrick, 2008)'
_diffrn_ambient_temperature 120(2)
_diffrn_measured_fraction_theta_full 0.973
_diffrn_measured_fraction_theta_max 0.949
_diffrn_measurement_device_type 'Bruker APEX-II CCD'
_diffrn_measurement_method '\f and \w scans'
_diffrn_radiation_monochromator graphite
_diffrn_radiation_source 'fine-focus sealed tube'
_diffrn_radiation_type CuK\a
_diffrn_radiation_wavelength 1.54178
_diffrn_reflns_av_R_equivalents 0.0258
_diffrn_reflns_av_sigmaI/netI 0.0263
_diffrn_reflns_limit_h_max 40
_diffrn_reflns_limit_h_min -41
_diffrn_reflns_limit_k_max 8
_diffrn_reflns_limit_k_min -8
_diffrn_reflns_limit_l_max 11
_diffrn_reflns_limit_l_min -12
_diffrn_reflns_number 6862
_diffrn_reflns_theta_full 60.00
_diffrn_reflns_theta_max 64.47
_diffrn_reflns_theta_min 6.03
_exptl_absorpt_coefficient_mu 0.694
_exptl_absorpt_correction_T_max 0.9338
_exptl_absorpt_correction_T_min 0.8456
_exptl_absorpt_correction_type multi-scan
_exptl_absorpt_process_details SADABS
_exptl_crystal_colour Prism
_exptl_crystal_density_diffrn 1.149
_exptl_crystal_description Colorless
_exptl_crystal_F_000 1008
_exptl_crystal_size_max 0.25
_exptl_crystal_size_mid 0.25
_exptl_crystal_size_min 0.10
_refine_diff_density_max 0.402
_refine_diff_density_min -0.190
_refine_diff_density_rms 0.044
_refine_ls_extinction_coef 0.00000(12)
_refine_ls_extinction_expression Fc^*^=kFc[1+0.001xFc^2^\l^3^/sin(2\q)]^-1/4^
_refine_ls_extinction_method SHELXL
_refine_ls_goodness_of_fit_ref 1.092
_refine_ls_hydrogen_treatment mixed
_refine_ls_matrix_type full
_refine_ls_number_parameters 257
_refine_ls_number_reflns 2122
_refine_ls_number_restraints 0
_refine_ls_restrained_S_all 1.092
_refine_ls_R_factor_all 0.0771
_refine_ls_R_factor_gt 0.0705
_refine_ls_shift/su_max 0.000
_refine_ls_shift/su_mean 0.000
_refine_ls_structure_factor_coef Fsqd
_refine_ls_weighting_details 'calc w=1/[\s^2^(Fo^2^)+(0.0583P)^2^+8.7484P] where P=(Fo^2^+2Fc^2^)/3'
_refine_ls_weighting_scheme calc
_refine_ls_wR_factor_gt 0.1699
_refine_ls_wR_factor_ref 0.1729
_reflns_number_gt 1875
_reflns_number_total 2122
_reflns_threshold_expression >2\s(I)
_cod_data_source_file ja905806h_si_002_7.cif
_cod_data_source_block "'a,a'-di-tert-butylsuccinic_acid'"
_cod_database_code 4105053

loop_
_symmetry_equiv_pos_as_xyz
'x, y, z'
'-x, y, -z+1/2'
'x+1/2, y+1/2, z'
'-x+1/2, y+1/2, -z+1/2'
'-x, -y, -z'
'x, -y, z-1/2'
'-x+1/2, -y+1/2, -z'
'x+1/2, -y+1/2, z-1/2'

loop_
_atom_site_label
_atom_site_type_symbol
_atom_site_fract_x
_atom_site_fract_y
_atom_site_fract_z
_atom_site_U_iso_or_equiv
_atom_site_adp_type
_atom_site_occupancy
_atom_site_symmetry_multiplicity
_atom_site_calc_flag
_atom_site_refinement_flags
_atom_site_disorder_assembly
_atom_site_disorder_group
C1 C 0.12625(15) 0.5152(4) 0.1210(3) 0.0635(13) Uani 1 1 d . . .
C2 C 0.1093(2) 0.6798(8) 0.1816(6) 0.0309(17) Uani 0.458(5) 1 d P A 1
H2 H 0.1147 0.6499 0.2790 0.037 Uiso 0.458(5) 1 calc PR A 1
C3 C 0.1360(3) 0.8394(11) 0.1807(8) 0.0317(19) Uani 0.458(5) 1 d P A 1
H3 H 0.1285 0.9271 0.2413 0.038 Uiso 0.458(5) 1 calc PR A 1
C4 C 0.12468(11) 0.9363(4) 0.0410(3) 0.0430(8) Uani 1 1 d . . .
C5 C 0.0636(3) 0.7194(13) 0.1334(10) 0.038(2) Uani 0.458(5) 1 d P A 1
C6 C 0.0428(3) 0.5554(12) 0.1693(9) 0.061(3) Uani 0.458(5) 1 d P A 1
H6A H 0.0148 0.5815 0.1530 0.092 Uiso 0.458(5) 1 calc PR A 1
H6B H 0.0544 0.5258 0.2643 0.092 Uiso 0.458(5) 1 calc PR A 1
H6C H 0.0459 0.4545 0.1136 0.092 Uiso 0.458(5) 1 calc PR A 1
C7 C 0.0545(3) 0.8752(13) 0.2126(10) 0.063(3) Uani 0.458(5) 1 d P A 1
H7A H 0.0690 0.9804 0.1980 0.095 Uiso 0.458(5) 1 calc PR A 1
H7B H 0.0622 0.8455 0.3084 0.095 Uiso 0.458(5) 1 calc PR A 1
H7C H 0.0262 0.9002 0.1824 0.095 Uiso 0.458(5) 1 calc PR A 1
C8 C 0.0485(6) 0.743(5) -0.003(3) 0.071(8) Uani 0.458(5) 1 d P A 1
H8A H 0.0571 0.6453 -0.0498 0.106 Uiso 0.458(5) 1 calc PR A 1
H8B H 0.0577 0.8564 -0.0286 0.106 Uiso 0.458(5) 1 calc PR A 1
H8C H 0.0197 0.7440 -0.0264 0.106 Uiso 0.458(5) 1 calc PR A 1
C9 C 0.1816(3) 0.8089(14) 0.2500(10) 0.035(2) Uani 0.458(5) 1 d P A 1
C10 C 0.1873(2) 0.7060(12) 0.3794(7) 0.051(2) Uani 0.458(5) 1 d P A 1
H10A H 0.1755 0.5875 0.3592 0.077 Uiso 0.458(5) 1 calc PR A 1
H10B H 0.1746 0.7698 0.4379 0.077 Uiso 0.458(5) 1 calc PR A 1
H10C H 0.2154 0.6940 0.4249 0.077 Uiso 0.458(5) 1 calc PR A 1
C11 C 0.2004(2) 0.9920(12) 0.2811(8) 0.053(2) Uani 0.458(5) 1 d P A 1
H11A H 0.1907 1.0506 0.3494 0.080 Uiso 0.458(5) 1 calc PR A 1
H11B H 0.1937 1.0641 0.1991 0.080 Uiso 0.458(5) 1 calc PR A 1
H11C H 0.2290 0.9789 0.3146 0.080 Uiso 0.458(5) 1 calc PR A 1
C12 C 0.2033(11) 0.708(4) 0.155(4) 0.068(7) Uani 0.458(5) 1 d P A 1
H12A H 0.2316 0.7032 0.1997 0.103 Uiso 0.458(5) 1 calc PR A 1
H12B H 0.1985 0.7718 0.0698 0.103 Uiso 0.458(5) 1 calc PR A 1
H12C H 0.1930 0.5862 0.1377 0.103 Uiso 0.458(5) 1 calc PR A 1
C2B C 0.14121(18) 0.6822(6) 0.2141(5) 0.0281(13) Uani 0.542(5) 1 d P A 2
H2B H 0.1358 0.6513 0.3007 0.034 Uiso 0.542(5) 1 calc PR A 2
C3B C 0.1138(2) 0.8411(9) 0.1591(6) 0.0309(16) Uani 0.542(5) 1 d P A 2
H3B H 0.1209 0.9302 0.2336 0.037 Uiso 0.542(5) 1 calc PR A 2
C5B C 0.0687(2) 0.8080(12) 0.1378(8) 0.0361(18) Uani 0.542(5) 1 d P A 2
C6B C 0.06257(19) 0.7075(10) 0.2564(6) 0.052(2) Uani 0.542(5) 1 d P A 2
H6B1 H 0.0743 0.7745 0.3391 0.079 Uiso 0.542(5) 1 calc PR A 2
H6B2 H 0.0750 0.5902 0.2627 0.079 Uiso 0.542(5) 1 calc PR A 2
H6B3 H 0.0344 0.6927 0.2442 0.079 Uiso 0.542(5) 1 calc PR A 2
C7B C 0.0490(2) 0.9911(10) 0.1309(7) 0.0514(18) Uani 0.542(5) 1 d P A 2
H7B1 H 0.0207 0.9752 0.1163 0.077 Uiso 0.542(5) 1 calc PR A 2
H7B2 H 0.0534 1.0598 0.0565 0.077 Uiso 0.542(5) 1 calc PR A 2
H7B3 H 0.0602 1.0550 0.2154 0.077 Uiso 0.542(5) 1 calc PR A 2
C8B C 0.0462(8) 0.719(4) -0.003(3) 0.091(8) Uani 0.542(5) 1 d P A 2
H8B1 H 0.0527 0.5923 -0.0014 0.136 Uiso 0.542(5) 1 calc PR A 2
H8B2 H 0.0544 0.7777 -0.0753 0.136 Uiso 0.542(5) 1 calc PR A 2
H8B3 H 0.0178 0.7334 -0.0198 0.136 Uiso 0.542(5) 1 calc PR A 2
C9B C 0.1864(2) 0.7229(11) 0.2547(9) 0.036(2) Uani 0.542(5) 1 d P A 2
C10B C 0.2080(2) 0.5608(10) 0.3313(7) 0.058(2) Uani 0.542(5) 1 d P A 2
H10D H 0.2062 0.4614 0.2688 0.087 Uiso 0.542(5) 1 calc PR A 2
H10E H 0.1960 0.5266 0.4014 0.087 Uiso 0.542(5) 1 calc PR A 2
H10F H 0.2357 0.5910 0.3725 0.087 Uiso 0.542(5) 1 calc PR A 2
C11B C 0.1951(2) 0.8799(12) 0.3542(9) 0.066(2) Uani 0.542(5) 1 d P A 2
H11D H 0.2235 0.8963 0.3894 0.099 Uiso 0.542(5) 1 calc PR A 2
H11E H 0.1841 0.8547 0.4285 0.099 Uiso 0.542(5) 1 calc PR A 2
H11F H 0.1831 0.9885 0.3079 0.099 Uiso 0.542(5) 1 calc PR A 2
C12B C 0.2027(7) 0.762(3) 0.145(4) 0.058(5) Uani 0.542(5) 1 d P A 2
H12D H 0.2313 0.7729 0.1801 0.086 Uiso 0.542(5) 1 calc PR A 2
H12E H 0.1917 0.8746 0.1028 0.086 Uiso 0.542(5) 1 calc PR A 2
H12F H 0.1961 0.6662 0.0789 0.086 Uiso 0.542(5) 1 calc PR A 2
O1 O 0.12566(8) 0.3711(3) 0.1892(2) 0.0515(7) Uani 1 1 d . A .
O2 O 0.12593(9) 0.5160(3) 0.0047(2) 0.0553(8) Uani 1 1 d . A .
O3 O 0.12497(8) 1.0958(3) 0.0339(2) 0.0500(7) Uani 1 1 d . A .
O4 O 0.12484(8) 0.8428(3) -0.0650(2) 0.0469(7) Uani 1 1 d . A .
H4O H 0.1265(8) 0.692(4) -0.059(3) 0.027(7) Uiso 1 1 d . . .
H1O H 0.1248(13) 0.208(6) 0.147(4) 0.090(14) Uiso 1 1 d . . .

loop_
_atom_site_aniso_label
_atom_site_aniso_U_11
_atom_site_aniso_U_22
_atom_site_aniso_U_33
_atom_site_aniso_U_23
_atom_site_aniso_U_13
_atom_site_aniso_U_12
C1 0.142(4) 0.0231(18) 0.0365(19) 0.0009(14) 0.044(2) 0.001(2)
C2 0.045(5) 0.021(3) 0.026(3) -0.001(3) 0.008(3) -0.008(3)
C3 0.046(5) 0.026(4) 0.026(4) -0.004(3) 0.016(4) -0.005(4)
C4 0.077(2) 0.0221(16) 0.0341(17) -0.0035(13) 0.0233(16) -0.0011(16)
C5 0.038(4) 0.034(5) 0.039(5) -0.005(5) 0.007(3) -0.014(4)
C6 0.051(5) 0.062(6) 0.068(6) 0.015(5) 0.015(4) -0.016(4)
C7 0.043(5) 0.065(7) 0.081(7) -0.021(6) 0.016(5) -0.004(4)
C8 0.026(7) 0.14(2) 0.044(10) -0.028(11) 0.001(7) -0.014(10)
C9 0.045(5) 0.033(5) 0.031(4) -0.009(5) 0.018(4) -0.003(5)
C10 0.039(4) 0.073(6) 0.038(4) 0.018(4) 0.005(3) -0.007(4)
C11 0.052(5) 0.061(5) 0.047(4) -0.007(4) 0.015(4) -0.023(4)
C12 0.074(10) 0.067(15) 0.072(12) -0.016(13) 0.032(8) 0.013(9)
C2B 0.045(4) 0.017(3) 0.025(3) 0.002(2) 0.015(2) 0.002(2)
C3B 0.046(4) 0.022(3) 0.023(3) -0.001(2) 0.008(3) 0.005(4)
C5B 0.044(4) 0.039(5) 0.025(3) 0.000(4) 0.008(3) -0.002(4)
C6B 0.040(3) 0.074(5) 0.047(4) 0.022(3) 0.020(3) 0.006(3)
C7B 0.055(4) 0.052(4) 0.047(4) 0.005(3) 0.013(3) 0.021(3)
C8B 0.091(16) 0.073(9) 0.089(15) -0.040(9) -0.004(11) -0.004(9)
C9B 0.039(4) 0.029(4) 0.041(4) -0.001(4) 0.014(3) 0.010(4)
C10B 0.057(4) 0.060(5) 0.058(4) 0.026(4) 0.018(3) 0.016(4)
C11B 0.043(4) 0.074(6) 0.076(6) -0.017(5) 0.008(4) -0.001(4)
C12B 0.037(6) 0.073(14) 0.065(7) -0.009(10) 0.018(5) 0.010(7)
O1 0.107(2) 0.0201(11) 0.0346(12) 0.0050(9) 0.0316(13) 0.0003(12)
O2 0.118(2) 0.0245(12) 0.0311(12) -0.0007(9) 0.0342(13) -0.0008(13)
O3 0.0929(19) 0.0234(12) 0.0386(13) 0.0005(10) 0.0266(12) -0.0025(12)
O4 0.0932(19) 0.0224(11) 0.0308(11) 0.0001(9) 0.0266(11) -0.0002(12)

loop_
_atom_type_symbol
_atom_type_description
_atom_type_scat_dispersion_real
_atom_type_scat_dispersion_imag
_atom_type_scat_source
C C 0.0181 0.0091 'International Tables Vol C Tables 4.2.6.8 and 6.1.1.4'
H H 0.0000 0.0000 'International Tables Vol C Tables 4.2.6.8 and 6.1.1.4'
O O 0.0492 0.0322 'International Tables Vol C Tables 4.2.6.8 and 6.1.1.4'

loop_
_geom_angle_atom_site_label_1
_geom_angle_atom_site_label_2
_geom_angle_atom_site_label_3
_geom_angle
O2 C1 O1 123.7(3)
O2 C1 C2B 120.9(3)
O1 C1 C2B 112.6(3)
O2 C1 C2 120.0(4)
O1 C1 C2 111.5(3)
C2B C1 C2 40.2(3)
C3 C2 C1 107.5(6)
C3 C2 C5 115.6(7)
C1 C2 C5 119.6(6)
C3 C2 H2 104.1
C1 C2 H2 104.1
C5 C2 H2 104.1
C2 C3 C4 112.0(6)
C2 C3 C9 116.0(7)
C4 C3 C9 116.3(6)
C2 C3 H3 103.5
C4 C3 H3 103.5
C9 C3 H3 103.5
O3 C4 O4 118.8(3)
O3 C4 C3B 120.9(4)
O4 C4 C3B 118.5(3)
O3 C4 C3 121.0(4)
O4 C4 C3 117.9(4)
C3B C4 C3 28.0(3)
C8 C5 C7 112.2(16)
C8 C5 C6 106.2(15)
C7 C5 C6 107.0(8)
C8 C5 C2 114.4(11)
C7 C5 C2 109.5(7)
C6 C5 C2 107.1(7)
C10 C9 C11 109.5(8)
C10 C9 C3 109.6(7)
C11 C9 C3 107.2(8)
C10 C9 C12 109.8(15)
C11 C9 C12 107.2(13)
C3 C9 C12 113.4(15)
C3B C2B C9B 116.0(6)
C3B C2B C1 108.8(5)
C9B C2B C1 117.3(5)
C3B C2B H2B 104.4
C9B C2B H2B 104.4
C1 C2B H2B 104.4
C2B C3B C4 111.8(5)
C2B C3B C5B 116.0(6)
C4 C3B C5B 115.8(5)
C2B C3B H3B 103.7
C4 C3B H3B 103.7
C5B C3B H3B 103.7
C6B C5B C7B 108.2(7)
C6B C5B C3B 110.2(6)
C7B C5B C3B 107.4(6)
C6B C5B C8B 112.8(14)
C7B C5B C8B 103.2(12)
C3B C5B C8B 114.5(11)
C5B C6B H6B1 109.5
C5B C6B H6B2 109.5
H6B1 C6B H6B2 109.5
C5B C6B H6B3 109.5
H6B1 C6B H6B3 109.5
H6B2 C6B H6B3 109.5
C5B C7B H7B1 109.5
C5B C7B H7B2 109.5
H7B1 C7B H7B2 109.5
C5B C7B H7B3 109.5
H7B1 C7B H7B3 109.5
H7B2 C7B H7B3 109.5
C5B C8B H8B1 109.5
C5B C8B H8B2 109.5
H8B1 C8B H8B2 109.5
C5B C8B H8B3 109.5
H8B1 C8B H8B3 109.5
H8B2 C8B H8B3 109.5
C12B C9B C10B 108.4(11)
C12B C9B C11B 108.8(13)
C10B C9B C11B 106.6(7)
C12B C9B C2B 116.0(12)
C10B C9B C2B 107.8(6)
C11B C9B C2B 108.8(6)
C9B C10B H10D 109.5
C9B C10B H10E 109.5
H10D C10B H10E 109.5
C9B C10B H10F 109.5
H10D C10B H10F 109.5
H10E C10B H10F 109.5
C9B C11B H11D 109.5
C9B C11B H11E 109.5
H11D C11B H11E 109.5
C9B C11B H11F 109.5
H11D C11B H11F 109.5
H11E C11B H11F 109.5
C9B C12B H12D 109.5
C9B C12B H12E 109.5
H12D C12B H12E 109.5
C9B C12B H12F 109.5
H12D C12B H12F 109.5
H12E C12B H12F 109.5
C1 O1 H1O 127(2)
C4 O4 H4O 120.4(14)

loop_
_geom_bond_atom_site_label_1
_geom_bond_atom_site_label_2
_geom_bond_distance
C1 O2 1.206(4)
C1 O1 1.298(4)
C1 C2B 1.580(6)
C1 C2 1.584(7)
C2 C3 1.532(11)
C2 C5 1.585(12)
C2 H2 1.0000
C3 C4 1.571(8)
C3 C9 1.589(14)
C3 H3 1.0000
C4 O3 1.201(4)
C4 O4 1.309(4)
C4 C3B 1.563(7)
C5 C8 1.37(3)
C5 C7 1.519(13)
C5 C6 1.538(12)
C6 H6A 0.9800
C6 H6B 0.9800
C6 H6C 0.9800
C7 H7A 0.9800
C7 H7B 0.9800
C7 H7C 0.9800
C8 H8A 0.9800
C8 H8B 0.9800
C8 H8C 0.9800
C9 C10 1.514(12)
C9 C11 1.524(12)
C9 C12 1.61(4)
C10 H10A 0.9800
C10 H10B 0.9800
C10 H10C 0.9800
C11 H11A 0.9800
C11 H11B 0.9800
C11 H11C 0.9800
C12 H12A 0.9800
C12 H12B 0.9800
C12 H12C 0.9800
C2B C3B 1.544(9)
C2B C9B 1.569(10)
C2B H2B 1.0000
C3B C5B 1.573(12)
C3B H3B 1.0000
C5B C6B 1.515(10)
C5B C7B 1.538(10)
C5B C8B 1.60(3)
C6B H6B1 0.9800
C6B H6B2 0.9800
C6B H6B3 0.9800
C7B H7B1 0.9800
C7B H7B2 0.9800
C7B H7B3 0.9800
C8B H8B1 0.9800
C8B H8B2 0.9800
C8B H8B3 0.9800
C9B C12B 1.45(3)
C9B C10B 1.535(10)
C9B C11B 1.540(11)
C10B H10D 0.9800
C10B H10E 0.9800
C10B H10F 0.9800
C11B H11D 0.9800
C11B H11E 0.9800
C11B H11F 0.9800
C12B H12D 0.9800
C12B H12E 0.9800
C12B H12F 0.9800
O1 H1O 1.30(5)
O4 H4O 1.14(3)

loop_
_geom_hbond_atom_site_label_D
_geom_hbond_atom_site_label_H
_geom_hbond_atom_site_label_A
_geom_hbond_distance_DH
_geom_hbond_distance_HA
_geom_hbond_distance_DA
_geom_hbond_angle_DHA
_geom_hbond_site_symmetry_A
O1 H1O O3 1.30(5) 1.45(5) 2.620(3) 145(4) 1_545
O4 H4O O2 1.14(3) 1.48(3) 2.557(3) 155(2) .

loop_
_geom_torsion_atom_site_label_1
_geom_torsion_atom_site_label_2
_geom_torsion_atom_site_label_3
_geom_torsion_atom_site_label_4
_geom_torsion
O2 C1 C2 C3 -66.2(7)
O1 C1 C2 C3 137.5(5)
C2B C1 C2 C3 37.5(5)
O2 C1 C2 C5 68.3(8)
O1 C1 C2 C5 -88.0(7)
C2B C1 C2 C5 172.0(8)
C1 C2 C3 C4 84.0(7)
C5 C2 C3 C4 -52.6(8)
C1 C2 C3 C9 -52.7(7)
C5 C2 C3 C9 170.7(7)
C2 C3 C4 O3 139.6(5)
C9 C3 C4 O3 -83.9(8)
C2 C3 C4 O4 -57.7(8)
C9 C3 C4 O4 78.8(7)
C2 C3 C4 C3B 41.2(8)
C9 C3 C4 C3B 177.8(14)
C3 C2 C5 C8 74.1(18)
C1 C2 C5 C8 -56.9(18)
C3 C2 C5 C7 -52.8(10)
C1 C2 C5 C7 176.2(7)
C3 C2 C5 C6 -168.5(7)
C1 C2 C5 C6 60.5(9)
C2 C3 C9 C10 -42.2(10)
C4 C3 C9 C10 -177.1(7)
C2 C3 C9 C11 -161.0(7)
C4 C3 C9 C11 64.1(9)
C2 C3 C9 C12 80.8(15)
C4 C3 C9 C12 -54.0(16)
O2 C1 C2B C3B 63.4(7)
O1 C1 C2B C3B -134.8(5)
C2 C1 C2B C3B -37.8(5)
O2 C1 C2B C9B -70.6(7)
O1 C1 C2B C9B 91.1(6)
C2 C1 C2B C9B -171.8(7)
C9B C2B C3B C4 52.6(7)
C1 C2B C3B C4 -82.1(6)
C9B C2B C3B C5B -171.5(6)
C1 C2B C3B C5B 53.7(6)
O3 C4 C3B C2B -137.6(5)
O4 C4 C3B C2B 57.7(7)
C3 C4 C3B C2B -38.7(8)
O3 C4 C3B C5B 86.5(7)
O4 C4 C3B C5B -78.3(7)
C3 C4 C3B C5B -174.7(13)
C2B C3B C5B C6B 43.2(9)
C4 C3B C5B C6B 177.3(6)
C2B C3B C5B C7B 160.9(5)
C4 C3B C5B C7B -65.0(7)
C2B C3B C5B C8B -85.2(15)
C4 C3B C5B C8B 48.9(15)
C3B C2B C9B C12B -69.1(13)
C1 C2B C9B C12B 61.7(13)
C3B C2B C9B C10B 169.1(6)
C1 C2B C9B C10B -60.1(7)
C3B C2B C9B C11B 53.9(8)
C1 C2B C9B C11B -175.3(5)
